data_4312182
loop_
_publ_author_name
'Koichiro Jitsukawa'
'Yoshiyuki Oka'
'Syuhei Yamaguchi'
'Hideki Masuda'

_publ_section_title
;
 Preparation, Structure Characterization, and Oxidation Activity of
 Ruthenium Complexes with Tripodal Ligands Bearing Noncovalent Interaction
 Sites
;
_journal_name_full 'Inorganic Chemistry'
_journal_page_first 8119
_journal_page_last 8129
_journal_paper_doi 10.1021/ic0494399
_journal_volume 43
_journal_year 2004
_chemical_formula_moiety 'C29 H40 Cl F6 N6 O3 P Ru '
_chemical_formula_sum 'C29 H40 Cl F6 N6 O3 P Ru'
_chemical_formula_weight 802.16
_space_group_IT_number 2
_symmetry_cell_setting triclinic
_symmetry_Int_Tables_number 2
_symmetry_space_group_name_Hall '-P 1'
_symmetry_space_group_name_H-M 'P -1'
_cell_angle_alpha 80.17(8)
_cell_angle_beta 88.29(8)
_cell_angle_gamma 75.47(4)
_cell_formula_units_Z 2
_cell_length_a 11.048(7)
_cell_length_b 13.137(2)
_cell_length_c 13.427(2)
_cell_measurement_temperature 273.2
_cell_volume 1858.6(14)
_computing_data_reduction 'teXsan Ver. 1.11'
_computing_publication_material 'teXsan Ver. 1.11'
_computing_structure_refinement SHELXL97
_computing_structure_solution SIR92
_diffrn_radiation_type 'Mo K\a'
_diffrn_radiation_wavelength 0.7107
_diffrn_reflns_av_R_equivalents 0.103
_diffrn_reflns_limit_h_max 13
_diffrn_reflns_limit_h_min -13
_diffrn_reflns_limit_k_max 0
_diffrn_reflns_limit_k_min -16
_diffrn_reflns_limit_l_max 16
_diffrn_reflns_limit_l_min -16
_diffrn_reflns_number 7883
_diffrn_reflns_theta_max 26.29
_exptl_absorpt_coefficient_mu 0.604
_exptl_absorpt_correction_T_max 1.000
_exptl_absorpt_correction_T_min 0.543
_exptl_absorpt_correction_type refdelf
_exptl_absorpt_process_details '(Walker & Stuart, 1983)'
_exptl_crystal_colour unknown
_exptl_crystal_density_diffrn 1.433
_exptl_crystal_density_method 'not measured'
_exptl_crystal_description unknown
_exptl_crystal_size_max 0.000
_exptl_crystal_size_mid 0.000
_exptl_crystal_size_min 0.000
_refine_diff_density_max 1.10
_refine_diff_density_min -0.82
_refine_ls_extinction_coef 0.0000
_refine_ls_extinction_expression Fc^*^=kFc[1+0.001xFc^2^\l^3^/sin(2\q)]^-1/4^
_refine_ls_extinction_method SHELXL
_refine_ls_goodness_of_fit_ref 1.148
_refine_ls_hydrogen_treatment noref
_refine_ls_number_parameters 424
_refine_ls_number_reflns 3413
_refine_ls_R_factor_gt 0.0829
_refine_ls_shift/su_max 0.0030
_refine_ls_structure_factor_coef Fsqd
_refine_ls_weighting_details 'w = 1/[\s^2^(Fo^2^) + (0.1000P)^2^+0.0000P] where P=(Fo^2^+2Fc^2^)/3'
_refine_ls_weighting_scheme calc
_refine_ls_wR_factor_ref 0.2574
_reflns_number_gt 3413
_reflns_number_total 7540
_reflns_threshold_expression >2.0sigma(I)
_cod_data_source_file ic0494399si20040430_063902.cif
_cod_data_source_block BPCLPF6
_cod_depositor_comments
;
The following automatic conversions were performed:
data name '_geom_hbond_site_distance_dh' replaced with
'_geom_hbond_distance_DH' as specified in the replacement file
'/home/antanas/src/cod-tools/trunk/data/replacement-values/replacement_tags.lst'.

data
name '_geom_hbond_site_distance_ha' replaced with
'_geom_hbond_distance_HA' as specified in the replacement file
'/home/antanas/src/cod-tools/trunk/data/replacement-values/replacement_tags.lst'.

data
name '_geom_hbond_site_distance_da' replaced with
'_geom_hbond_distance_DA' as specified in the replacement file
'/home/antanas/src/cod-tools/trunk/data/replacement-values/replacement_tags.lst'.

Automatic conversion script
Id: cif_correct_tags 5005 2017-03-03 11:38:54Z antanas 
;
_cod_original_cell_volume 1858(1)
_cod_original_sg_symbol_H-M 'P -1 '
_cod_original_formula_sum 'C29 H40 Cl F6 N6 O3 P Ru '
_cod_database_code 4312182

loop_
_symmetry_equiv_pos_as_xyz
x,y,z
-x,-y,-z

loop_
_atom_site_label
_atom_site_type_symbol
_atom_site_fract_x
_atom_site_fract_y
_atom_site_fract_z
_atom_site_U_iso_or_equiv
_atom_site_adp_type
_atom_site_occupancy
_atom_site_calc_flag
_atom_site_refinement_flags
_atom_site_disorder_assembly
_atom_site_disorder_group
Cl(1) Cl 0.6306(3) 0.2148(2) 0.9836(2) 0.0548(8) Uani 1.00 d . . .
Ru(1) Ru 0.72107(9) 0.26210(7) 0.82044(7) 0.0346(3) Uani 1.00 d . . .
P(11) P 0.9929(4) 0.6800(3) 0.7871(3) 0.0588(9) Uani 1.00 d . . .
F(11) F 0.963(1) 0.7691(8) 0.6960(7) 0.172(6) Uani 1.00 d . . .
F(12) F 1.1201(9) 0.6989(10) 0.808(1) 0.167(6) Uani 1.00 d . . .
F(13) F 1.0514(9) 0.5924(7) 0.7211(7) 0.113(3) Uani 1.00 d . . .
F(14) F 0.8611(10) 0.6634(7) 0.7713(10) 0.140(4) Uani 1.00 d . . .
F(15) F 0.9328(7) 0.7672(5) 0.8550(6) 0.079(2) Uani 1.00 d . . .
F(16) F 1.014(1) 0.5924(7) 0.8804(7) 0.153(5) Uani 1.00 d . . .
O(1A) O 0.356(2) 0.509(1) 0.551(1) 0.186(7) Uani 1.00 d . . .
O(1B) O 0.6368(6) 0.1500(5) 0.7768(5) 0.040(2) Uani 1.00 d . . .
O(1M) O 0.271(2) 0.355(2) 0.907(1) 0.213(8) Uani 1.00 d . . .
N(1) N 0.8177(8) 0.3604(7) 0.8678(7) 0.043(2) Uani 1.00 d . . .
N(2A) N 0.5845(8) 0.4099(7) 0.7992(7) 0.042(2) Uani 1.00 d . . .
N(2B) N 0.8742(7) 0.1465(6) 0.8584(6) 0.034(2) Uani 1.00 d . . .
N(2C) N 0.8090(7) 0.2955(6) 0.6878(6) 0.034(2) Uani 1.00 d . . .
N(3A) N 0.4666(8) 0.3817(7) 0.6735(7) 0.049(2) Uani 1.00 d . . .
N(3B) N 0.8052(8) 0.0079(6) 0.8109(7) 0.044(2) Uani 1.00 d . . .
C(1A) C 0.727(1) 0.4344(9) 0.9222(9) 0.056(3) Uani 1.00 d . . .
C(1B) C 0.918(1) 0.283(1) 0.9365(9) 0.056(3) Uani 1.00 d . . .
C(1C) C 0.868(1) 0.4200(8) 0.7790(8) 0.046(3) Uani 1.00 d . . .
C(1M) C 0.351(2) 0.257(1) 0.883(1) 0.092(5) Uani 1.00 d . . .
C(2A) C 0.610(1) 0.4762(9) 0.8599(9) 0.050(3) Uani 1.00 d . . .
C(2B) C 0.9668(10) 0.1784(8) 0.9002(8) 0.040(3) Uani 1.00 d . . .
C(2C) C 0.8810(10) 0.3659(8) 0.6884(8) 0.041(3) Uani 1.00 d . . .
C(3A) C 0.534(1) 0.5752(10) 0.8655(10) 0.062(3) Uani 1.00 d . . .
C(3B) C 1.084(1) 0.1217(9) 0.9124(9) 0.050(3) Uani 1.00 d . . .
C(3C) C 0.957(1) 0.3873(10) 0.6118(9) 0.057(3) Uani 1.00 d . . .
C(4A) C 0.426(1) 0.607(1) 0.807(1) 0.076(4) Uani 1.00 d . . .
C(4B) C 1.115(1) 0.0189(10) 0.8898(9) 0.057(3) Uani 1.00 d . . .
C(4C) C 0.959(1) 0.341(1) 0.5266(10) 0.065(4) Uani 1.00 d . . .
C(5A) C 0.398(1) 0.546(1) 0.743(1) 0.065(4) Uani 1.00 d . . .
C(5B) C 1.022(1) -0.0197(9) 0.8532(10) 0.056(3) Uani 1.00 d . . .
C(5C) C 0.881(1) 0.275(1) 0.5243(9) 0.059(3) Uani 1.00 d . . .
C(6A) C 0.481(1) 0.4480(9) 0.7409(9) 0.049(3) Uani 1.00 d . . .
C(6B) C 0.9029(9) 0.0479(7) 0.8395(8) 0.036(2) Uani 1.00 d . . .
C(6C) C 0.8101(10) 0.2535(9) 0.6070(8) 0.046(3) Uani 1.00 d . . .
C(7A) C 0.401(2) 0.409(1) 0.588(1) 0.100(6) Uani 1.00 d . . .
C(7B) C 0.6804(10) 0.0543(8) 0.7894(8) 0.038(2) Uani 1.00 d . . .
C(8A) C 0.386(1) 0.322(1) 0.529(1) 0.064(4) Uani 1.00 d . . .
C(8B) C 0.599(1) -0.0214(9) 0.7851(10) 0.052(3) Uani 1.00 d . . .
C(9A) C 0.509(1) 0.249(1) 0.515(1) 0.088(5) Uani 1.00 d . . .
C(9B) C 0.632(2) -0.110(2) 0.872(2) 0.144(9) Uani 1.00 d . . .
C(10A) C 0.300(2) 0.261(2) 0.584(2) 0.152(9) Uani 1.00 d . . .
C(10B) C 0.628(2) -0.072(2) 0.692(2) 0.17(1) Uani 1.00 d . . .
C(11A) C 0.329(2) 0.376(1) 0.427(1) 0.097(5) Uani 1.00 d . . .
C(11B) C 0.465(1) 0.035(1) 0.787(2) 0.115(7) Uani 1.00 d . . .
H(1) H 0.5094 0.3068 0.6906 0.0572 Uiso 1.00 calc . . .
H(2) H 0.7071 0.3948 0.9874 0.0678 Uiso 1.00 calc . . .
H(3) H 0.7588 0.4904 0.9372 0.0678 Uiso 1.00 calc . . .
H(4) H 0.5566 0.6218 0.9070 0.0757 Uiso 1.00 calc . . .
H(5) H 0.3673 0.6740 0.8119 0.0888 Uiso 1.00 calc . . .
H(6) H 0.3211 0.5677 0.7013 0.0753 Uiso 1.00 calc . . .
H(7) H 0.5477 0.2122 0.5808 0.1017 Uiso 1.00 calc . . .
H(8) H 0.5017 0.1944 0.4786 0.1017 Uiso 1.00 calc . . .
H(9) H 0.5662 0.2861 0.4814 0.1017 Uiso 1.00 calc . . .
H(10) H 0.2176 0.3066 0.5965 0.1714 Uiso 1.00 calc . . .
H(11) H 0.2855 0.2059 0.5524 0.1714 Uiso 1.00 calc . . .
H(12) H 0.3315 0.2259 0.6536 0.1714 Uiso 1.00 calc . . .
H(13) H 0.3800 0.4174 0.3902 0.1170 Uiso 1.00 calc . . .
H(14) H 0.3138 0.3266 0.3884 0.1170 Uiso 1.00 calc . . .
H(15) H 0.2476 0.4258 0.4354 0.1170 Uiso 1.00 calc . . .
H(16) H 0.9864 0.3156 0.9422 0.0677 Uiso 1.00 calc . . .
H(17) H 0.8843 0.2705 1.0030 0.0677 Uiso 1.00 calc . . .
H(18) H 0.8316 -0.0675 0.8042 0.0522 Uiso 1.00 calc . . .
H(19) H 1.1478 0.1514 0.9376 0.0609 Uiso 1.00 calc . . .
H(20) H 1.2003 -0.0264 0.9000 0.0677 Uiso 1.00 calc . . .
H(21) H 1.0409 -0.0931 0.8349 0.0660 Uiso 1.00 calc . . .
H(22) H 0.6194 -0.0838 0.9371 0.1538 Uiso 1.00 calc . . .
H(23) H 0.5835 -0.1622 0.8759 0.1538 Uiso 1.00 calc . . .
H(24) H 0.7193 -0.1493 0.8734 0.1538 Uiso 1.00 calc . . .
H(25) H 0.5788 -0.1205 0.6833 0.1832 Uiso 1.00 calc . . .
H(26) H 0.6128 -0.0171 0.6297 0.1832 Uiso 1.00 calc . . .
H(27) H 0.7151 -0.1096 0.6881 0.1832 Uiso 1.00 calc . . .
H(28) H 0.4455 0.0658 0.8443 0.1345 Uiso 1.00 calc . . .
H(29) H 0.4461 0.0913 0.7272 0.1345 Uiso 1.00 calc . . .
H(30) H 0.4126 -0.0121 0.7809 0.1345 Uiso 1.00 calc . . .
H(31) H 0.8146 0.4899 0.7624 0.0534 Uiso 1.00 calc . . .
H(32) H 0.9494 0.4268 0.7964 0.0534 Uiso 1.00 calc . . .
H(33) H 1.0104 0.4357 0.6175 0.0706 Uiso 1.00 calc . . .
H(34) H 1.0116 0.3573 0.4694 0.0765 Uiso 1.00 calc . . .
H(35) H 0.8765 0.2432 0.4639 0.0701 Uiso 1.00 calc . . .
H(36) H 0.7572 0.2051 0.6051 0.0576 Uiso 1.00 calc . . .

loop_
_atom_site_aniso_label
_atom_site_aniso_U_11
_atom_site_aniso_U_22
_atom_site_aniso_U_33
_atom_site_aniso_U_12
_atom_site_aniso_U_13
_atom_site_aniso_U_23
Cl(1) 0.058(2) 0.053(2) 0.048(2) -0.011(1) 0.013(1) -0.004(1)
Ru(1) 0.0364(5) 0.0277(5) 0.0391(5) -0.0071(4) -0.0016(4) -0.0051(3)
P(11) 0.084(3) 0.041(2) 0.055(2) -0.018(2) -0.013(2) -0.011(2)
F(11) 0.33(2) 0.089(7) 0.073(7) -0.024(9) 0.013(9) 0.017(6)
F(12) 0.064(6) 0.16(1) 0.31(2) -0.044(7) 0.029(8) -0.13(1)
F(13) 0.151(9) 0.108(7) 0.086(6) -0.021(6) 0.012(6) -0.054(6)
F(14) 0.125(9) 0.081(7) 0.23(1) -0.034(6) -0.049(8) -0.059(8)
F(15) 0.091(6) 0.055(5) 0.097(6) -0.010(4) -0.008(5) -0.038(4)
F(16) 0.30(2) 0.048(5) 0.076(6) 0.017(7) -0.017(8) 0.003(5)
O(1A) 0.27(2) 0.10(1) 0.15(1) 0.02(1) -0.10(1) -0.013(10)
O(1B) 0.040(4) 0.022(4) 0.062(5) -0.013(3) 0.006(4) -0.013(3)
O(1M) 0.21(2) 0.21(2) 0.22(2) -0.04(2) 0.09(2) -0.05(2)
N(1) 0.041(5) 0.041(5) 0.045(5) -0.003(4) -0.004(4) -0.016(4)
N(2A) 0.041(5) 0.033(5) 0.049(6) -0.005(4) 0.000(4) -0.004(4)
N(2B) 0.034(5) 0.029(4) 0.041(5) -0.009(4) 0.000(4) -0.009(4)
N(2C) 0.029(5) 0.041(5) 0.033(5) -0.008(4) 0.002(4) -0.009(4)
N(3A) 0.037(5) 0.044(6) 0.055(6) 0.002(4) -0.017(5) 0.009(5)
N(3B) 0.038(5) 0.027(5) 0.069(6) -0.007(4) 0.001(5) -0.011(4)
C(1A) 0.050(7) 0.058(8) 0.067(8) -0.012(6) 0.001(6) -0.037(7)
C(1B) 0.049(7) 0.070(8) 0.050(7) -0.013(6) -0.017(6) -0.014(6)
C(1C) 0.058(7) 0.030(6) 0.050(7) -0.021(5) -0.005(6) 0.004(5)
C(1M) 0.10(1) 0.08(1) 0.10(1) -0.010(9) -0.024(10) -0.020(10)
C(2A) 0.047(7) 0.037(6) 0.066(8) -0.003(5) 0.010(6) -0.022(6)
C(2B) 0.045(7) 0.032(6) 0.043(6) -0.007(5) 0.001(5) -0.012(5)
C(2C) 0.046(7) 0.037(6) 0.036(6) -0.008(5) -0.009(5) 0.005(5)
C(3A) 0.070(9) 0.048(7) 0.068(9) -0.009(7) 0.015(7) -0.019(7)
C(3B) 0.044(7) 0.037(6) 0.063(8) -0.008(5) -0.017(6) 0.005(6)
C(3C) 0.056(8) 0.059(8) 0.051(8) -0.014(6) 0.003(6) 0.001(6)
C(4A) 0.072(10) 0.048(8) 0.09(1) 0.024(7) 0.006(8) -0.022(8)
C(4B) 0.038(7) 0.055(8) 0.071(9) -0.008(6) -0.009(6) 0.009(7)
C(4C) 0.063(9) 0.077(9) 0.050(8) -0.025(8) 0.017(7) 0.009(7)
C(5A) 0.051(8) 0.053(8) 0.075(9) 0.021(6) -0.007(7) -0.011(7)
C(5B) 0.038(7) 0.051(7) 0.076(9) -0.007(6) 0.002(6) -0.014(7)
C(5C) 0.068(9) 0.071(9) 0.048(8) -0.029(7) 0.005(7) -0.022(7)
C(6A) 0.041(7) 0.040(6) 0.058(7) 0.002(5) -0.011(6) -0.003(6)
C(6B) 0.034(6) 0.026(5) 0.045(6) -0.007(5) -0.002(5) 0.000(5)
C(6C) 0.046(7) 0.057(7) 0.041(7) -0.019(6) 0.002(5) -0.018(6)
C(7A) 0.10(1) 0.08(1) 0.09(1) 0.036(10) -0.039(10) -0.013(10)
C(7B) 0.037(6) 0.041(6) 0.040(6) -0.016(5) 0.007(5) -0.008(5)
C(8A) 0.056(8) 0.061(8) 0.071(9) -0.010(7) -0.023(7) -0.006(7)
C(8B) 0.042(7) 0.047(7) 0.073(9) -0.020(6) 0.001(6) -0.012(6)
C(9A) 0.07(1) 0.10(1) 0.09(1) -0.008(9) -0.011(9) -0.031(10)
C(9B) 0.09(1) 0.13(2) 0.20(2) -0.08(1) -0.03(1) 0.07(2)
C(10A) 0.09(1) 0.17(2) 0.18(2) -0.06(2) -0.06(1) 0.03(2)
C(10B) 0.21(2) 0.24(3) 0.16(2) -0.19(2) 0.05(2) -0.12(2)
C(11A) 0.10(1) 0.09(1) 0.10(1) -0.019(10) -0.050(10) 0.000(9)
C(11B) 0.046(9) 0.08(1) 0.23(2) -0.033(8) 0.00(1) -0.02(1)

loop_
_atom_type_symbol
_atom_type_description
_atom_type_scat_dispersion_real
_atom_type_scat_dispersion_imag
_atom_type_scat_source
Ru Ru -1.259 0.836
;International Tables for Crystallography
(1992, Vol. C, Tables 4.2.6.8 and 6.1.1.4)
;
N N 0.006 0.003
;International Tables for Crystallography
(1992, Vol. C, Tables 4.2.6.8 and 6.1.1.4)
;
C C 0.003 0.002
;International Tables for Crystallography
(1992, Vol. C, Tables 4.2.6.8 and 6.1.1.4)
;
O O 0.011 0.006
;International Tables for Crystallography
(1992, Vol. C, Tables 4.2.6.8 and 6.1.1.4)
;
H H 0.000 0.000
;International Tables for Crystallography
(1992, Vol. C, Table 6.1.1.4)
;
Cl Cl 0.148 0.159
;International Tables for Crystallography
(1992, Vol. C, Tables 4.2.6.8 and 6.1.1.4)
;
P P 0.102 0.094
;International Tables for Crystallography
(1992, Vol. C, Tables 4.2.6.8 and 6.1.1.4)
;
F F 0.017 0.010
;International Tables for Crystallography
(1992, Vol. C, Tables 4.2.6.8 and 6.1.1.4)
;

loop_
_geom_angle_atom_site_label_1
_geom_angle_atom_site_label_2
_geom_angle_atom_site_label_3
_geom_angle
_geom_angle_site_symmetry_1
_geom_angle_site_symmetry_2
_geom_angle_site_symmetry_3
_geom_angle_publ_flag
Cl(1) Ru(1) O(1B) 83.9(2) . . . yes
Cl(1) Ru(1) N(1) 95.8(3) . . . yes
Cl(1) Ru(1) N(2A) 89.0(2) . . . yes
Cl(1) Ru(1) N(2B) 90.5(2) . . . yes
Cl(1) Ru(1) N(2C) 175.9(2) . . . yes
O(1B) Ru(1) N(1) 174.7(3) . . . yes
O(1B) Ru(1) N(2A) 106.6(3) . . . yes
O(1B) Ru(1) N(2B) 89.0(3) . . . yes
O(1B) Ru(1) N(2C) 97.2(3) . . . yes
N(1) Ru(1) N(2A) 78.7(3) . . . yes
N(1) Ru(1) N(2B) 85.7(3) . . . yes
N(1) Ru(1) N(2C) 82.9(4) . . . yes
N(2A) Ru(1) N(2B) 164.2(4) . . . yes
N(2A) Ru(1) N(2C) 94.5(3) . . . yes
N(2B) Ru(1) N(2C) 85.6(3) . . . yes
F(11) P(11) F(12) 94.4(8) . . . yes
F(11) P(11) F(13) 93.5(5) . . . yes
F(11) P(11) F(14) 86.7(7) . . . yes
F(11) P(11) F(15) 87.3(5) . . . yes
F(11) P(11) F(16) 176.1(8) . . . yes
F(12) P(11) F(13) 92.8(7) . . . yes
F(12) P(11) F(14) 176.7(8) . . . yes
F(12) P(11) F(15) 87.7(6) . . . yes
F(12) P(11) F(16) 88.8(8) . . . yes
F(13) P(11) F(14) 90.2(6) . . . yes
F(13) P(11) F(15) 179.1(5) . . . yes
F(13) P(11) F(16) 88.7(5) . . . yes
F(14) P(11) F(15) 89.3(5) . . . yes
F(14) P(11) F(16) 90.1(7) . . . yes
F(15) P(11) F(16) 90.5(5) . . . yes
Ru(1) O(1B) C(7B) 125.9(7) . . . yes
Ru(1) N(1) C(1A) 106.2(7) . . . yes
Ru(1) N(1) C(1B) 102.8(7) . . . yes
Ru(1) N(1) C(1C) 109.8(7) . . . yes
C(1A) N(1) C(1B) 113.1(8) . . . yes
C(1A) N(1) C(1C) 110.9(8) . . . yes
C(1B) N(1) C(1C) 113.4(8) . . . yes
Ru(1) N(2A) C(2A) 110.9(6) . . . yes
Ru(1) N(2A) C(6A) 132.8(8) . . . yes
C(2A) N(2A) C(6A) 116.3(9) . . . yes
Ru(1) N(2B) C(2B) 114.0(6) . . . yes
Ru(1) N(2B) C(6B) 129.1(7) . . . yes
C(2B) N(2B) C(6B) 116.5(8) . . . yes
Ru(1) N(2C) C(2C) 114.6(7) . . . yes
Ru(1) N(2C) C(6C) 127.9(8) . . . yes
C(2C) N(2C) C(6C) 117.4(9) . . . yes
C(6A) N(3A) C(7A) 127(1) . . . yes
C(6B) N(3B) C(7B) 132.5(9) . . . yes
N(1) C(1A) C(2A) 108(1) . . . yes
N(1) C(1B) C(2B) 113.1(10) . . . yes
N(1) C(1C) C(2C) 112.7(9) . . . yes
N(2A) C(2A) C(1A) 115.9(9) . . . yes
N(2A) C(2A) C(3A) 123(1) . . . yes
C(1A) C(2A) C(3A) 120(1) . . . yes
N(2B) C(2B) C(1B) 111.9(9) . . . yes
N(2B) C(2B) C(3B) 124(1) . . . yes
C(1B) C(2B) C(3B) 123(1) . . . yes
N(2C) C(2C) C(1C) 115.7(9) . . . yes
N(2C) C(2C) C(3C) 122(1) . . . yes
C(1C) C(2C) C(3C) 121(1) . . . yes
C(2A) C(3A) C(4A) 116(1) . . . yes
C(2B) C(3B) C(4B) 118(1) . . . yes
C(2C) C(3C) C(4C) 119(1) . . . yes
C(3A) C(4A) C(5A) 122(1) . . . yes
C(3B) C(4B) C(5B) 119.1(10) . . . yes
C(3C) C(4C) C(5C) 117(1) . . . yes
C(4A) C(5A) C(6A) 116(1) . . . yes
C(4B) C(5B) C(6B) 117(1) . . . yes
C(4C) C(5C) C(6C) 119(1) . . . yes
N(2A) C(6A) N(3A) 113.8(9) . . . yes
N(2A) C(6A) C(5A) 123(1) . . . yes
N(3A) C(6A) C(5A) 122(1) . . . yes
N(2B) C(6B) N(3B) 117.6(8) . . . yes
N(2B) C(6B) C(5B) 123(1) . . . yes
N(3B) C(6B) C(5B) 118.8(10) . . . yes
N(2C) C(6C) C(5C) 123(1) . . . yes
O(1A) C(7A) N(3A) 119(1) . . . yes
O(1A) C(7A) C(8A) 120(1) . . . yes
N(3A) C(7A) C(8A) 120(1) . . . yes
O(1B) C(7B) N(3B) 122(1) . . . yes
O(1B) C(7B) C(8B) 121.4(9) . . . yes
N(3B) C(7B) C(8B) 116.0(9) . . . yes
C(7A) C(8A) C(9A) 110(1) . . . yes
C(7A) C(8A) C(10A) 109(1) . . . yes
C(7A) C(8A) C(11A) 108(1) . . . yes
C(9A) C(8A) C(10A) 110(1) . . . yes
C(9A) C(8A) C(11A) 109(1) . . . yes
C(10A) C(8A) C(11A) 108(1) . . . yes
C(7B) C(8B) C(9B) 108(1) . . . yes
C(7B) C(8B) C(10B) 109(1) . . . yes
C(7B) C(8B) C(11B) 110(1) . . . yes
C(9B) C(8B) C(10B) 106(1) . . . yes
C(9B) C(8B) C(11B) 110(1) . . . yes
C(10B) C(8B) C(11B) 110(1) . . . yes

loop_
_geom_bond_atom_site_label_1
_geom_bond_atom_site_label_2
_geom_bond_distance
_geom_bond_site_symmetry_1
_geom_bond_site_symmetry_2
_geom_bond_publ_flag
Cl(1) Ru(1) 2.430(3) . . yes
Ru(1) O(1B) 2.095(8) . . yes
Ru(1) N(1) 2.06(1) . . yes
Ru(1) N(2A) 2.120(8) . . yes
Ru(1) N(2B) 1.981(7) . . yes
Ru(1) N(2C) 2.038(8) . . yes
P(11) F(11) 1.522(10) . . yes
P(11) F(12) 1.53(1) . . yes
P(11) F(13) 1.57(1) . . yes
P(11) F(14) 1.55(1) . . yes
P(11) F(15) 1.589(8) . . yes
P(11) F(16) 1.529(9) . . yes
O(1A) C(7A) 1.30(2) . . yes
O(1B) C(7B) 1.21(1) . . yes
O(1M) C(1M) 1.44(2) . . yes
N(1) C(1A) 1.48(1) . . yes
N(1) C(1B) 1.51(1) . . yes
N(1) C(1C) 1.49(1) . . yes
N(2A) C(2A) 1.37(2) . . yes
N(2A) C(6A) 1.35(1) . . yes
N(2B) C(2B) 1.37(1) . . yes
N(2B) C(6B) 1.32(1) . . yes
N(2C) C(2C) 1.36(2) . . yes
N(2C) C(6C) 1.30(1) . . yes
N(3A) C(6A) 1.39(2) . . yes
N(3A) C(7A) 1.33(2) . . yes
N(3B) C(6B) 1.40(1) . . yes
N(3B) C(7B) 1.38(1) . . yes
C(1A) C(2A) 1.49(2) . . yes
C(1B) C(2B) 1.50(2) . . yes
C(1C) C(2C) 1.50(2) . . yes
C(2A) C(3A) 1.37(2) . . yes
C(2B) C(3B) 1.33(1) . . yes
C(2C) C(3C) 1.34(2) . . yes
C(3A) C(4A) 1.38(2) . . yes
C(3B) C(4B) 1.39(2) . . yes
C(3C) C(4C) 1.38(2) . . yes
C(4A) C(5A) 1.36(2) . . yes
C(4B) C(5B) 1.39(2) . . yes
C(4C) C(5C) 1.37(2) . . yes
C(5A) C(6A) 1.39(2) . . yes
C(5B) C(6B) 1.39(1) . . yes
C(5C) C(6C) 1.37(2) . . yes
C(7A) C(8A) 1.53(2) . . yes
C(7B) C(8B) 1.51(2) . . yes
C(8A) C(9A) 1.48(2) . . yes
C(8A) C(10A) 1.51(3) . . yes
C(8A) C(11A) 1.51(2) . . yes
C(8B) C(9B) 1.49(2) . . yes
C(8B) C(10B) 1.50(3) . . yes
C(8B) C(11B) 1.49(2) . . yes

loop_
_geom_contact_atom_site_label_1
_geom_contact_atom_site_label_2
_geom_contact_distance
_geom_contact_site_symmetry_1
_geom_contact_site_symmetry_2
_geom_contact_publ_flag
F(11) C(5C) 3.44(2) . 2_766 ?
F(11) C(4C) 3.53(2) . 2_766 ?
F(12) C(4A) 3.30(2) . 1_655 ?
F(12) C(5A) 3.40(2) . 1_655 ?
F(12) C(1B) 3.49(2) . 2_767 ?
F(13) C(4C) 3.29(2) . 2_766 ?
F(15) N(3B) 3.085(10) . 1_565 ?
F(15) C(1B) 3.18(1) . 2_767 ?
F(15) C(5B) 3.19(2) . 1_565 ?
F(15) C(9B) 3.33(2) . 1_565 ?
F(15) C(6B) 3.59(1) . 1_565 ?
F(16) C(1B) 3.38(2) . 2_767 ?
O(1A) C(5C) 3.38(2) . 2_666 ?
O(1A) O(1A) 3.39(4) . 2_666 ?
O(1A) C(7A) 3.51(3) . 2_666 ?
O(1A) C(6C) 3.57(2) . 2_666 ?
C(1M) C(9B) 3.50(3) . 2_657 ?
C(2B) C(5B) 3.59(2) . 2_757 ?
C(3B) C(5B) 3.50(2) . 2_757 ?

loop_
_geom_hbond_atom_site_label_D
_geom_hbond_atom_site_label_H
_geom_hbond_atom_site_label_A
_geom_hbond_site_symmetry_D
_geom_hbond_site_symmetry_H
_geom_hbond_site_symmetry_A
_geom_hbond_distance_DH
_geom_hbond_distance_HA
_geom_hbond_distance_DA
_geom_hbond_angle_DHA
_geom_hbond_publ_flag
N(3A) H(1) O(1B) . . . 0.970 2.322 3.250(9) 160.109 no
N(3B) H(18) F(15) . . 1_545 0.979 2.181 3.085(9) 152.977 no

loop_
_geom_torsion_atom_site_label_1
_geom_torsion_atom_site_label_2
_geom_torsion_atom_site_label_3
_geom_torsion_atom_site_label_4
_geom_torsion
_geom_torsion_site_symmetry_1
_geom_torsion_site_symmetry_2
_geom_torsion_site_symmetry_3
_geom_torsion_site_symmetry_4
_geom_torsion_publ_flag
Cl(1) Ru(1) O(1B) C(7B) -83.6(8) . . . . yes
Cl(1) Ru(1) N(1) C(1A) -49.9(6) . . . . yes
Cl(1) Ru(1) N(1) C(1B) 69.1(6) . . . . yes
Cl(1) Ru(1) N(1) C(1C) -169.9(5) . . . . yes
Cl(1) Ru(1) N(2A) C(2A) 72.9(7) . . . . yes
Cl(1) Ru(1) N(2A) C(6A) -105.7(10) . . . . yes
Cl(1) Ru(1) N(2B) C(2B) -93.0(7) . . . . yes
Cl(1) Ru(1) N(2B) C(6B) 94.7(8) . . . . yes
Cl(1) Ru(1) N(2C) C(2C) -73(4) . . . . yes
Cl(1) Ru(1) N(2C) C(6C) 102(3) . . . . yes
Ru(1) O(1B) C(7B) N(3B) -17(1) . . . . yes
Ru(1) O(1B) C(7B) C(8B) 161.1(8) . . . . yes
Ru(1) N(1) C(1A) C(2A) -46.6(10) . . . . yes
Ru(1) N(1) C(1B) C(2B) 36(1) . . . . yes
Ru(1) N(1) C(1C) C(2C) -22.3(9) . . . . yes
Ru(1) N(2A) C(2A) C(1A) 2(1) . . . . yes
Ru(1) N(2A) C(2A) C(3A) -176(1) . . . . yes
Ru(1) N(2A) C(6A) N(3A) -7(1) . . . . yes
Ru(1) N(2A) C(6A) C(5A) 175.4(9) . . . . yes
Ru(1) N(2B) C(2B) C(1B) 17(1) . . . . yes
Ru(1) N(2B) C(2B) C(3B) -165.8(9) . . . . yes
Ru(1) N(2B) C(6B) N(3B) -17(1) . . . . yes
Ru(1) N(2B) C(6B) C(5B) 167.3(8) . . . . yes
Ru(1) N(2C) C(2C) C(1C) -9.3(10) . . . . yes
Ru(1) N(2C) C(2C) C(3C) 172.1(8) . . . . yes
Ru(1) N(2C) C(6C) C(5C) -174.2(8) . . . . yes
O(1A) C(7A) N(3A) C(6A) 10(2) . . . . yes
O(1A) C(7A) C(8A) C(9A) 126(1) . . . . yes
O(1A) C(7A) C(8A) C(10A) -112(1) . . . . yes
O(1A) C(7A) C(8A) C(11A) 5(2) . . . . yes
O(1B) Ru(1) N(1) C(1A) -135(3) . . . . yes
O(1B) Ru(1) N(1) C(1B) -16(3) . . . . yes
O(1B) Ru(1) N(1) C(1C) 104(3) . . . . yes
O(1B) Ru(1) N(2A) C(2A) 156.1(7) . . . . yes
O(1B) Ru(1) N(2A) C(6A) -22(1) . . . . yes
O(1B) Ru(1) N(2B) C(2B) -176.9(7) . . . . yes
O(1B) Ru(1) N(2B) C(6B) 10.9(9) . . . . yes
O(1B) Ru(1) N(2C) C(2C) -177.5(6) . . . . yes
O(1B) Ru(1) N(2C) C(6C) -2.0(8) . . . . yes
O(1B) C(7B) N(3B) C(6B) 12(1) . . . . yes
O(1B) C(7B) C(8B) C(9B) -134(1) . . . . yes
O(1B) C(7B) C(8B) C(10B) 110(1) . . . . yes
O(1B) C(7B) C(8B) C(11B) -12(1) . . . . yes
N(1) Ru(1) O(1B) C(7B) 2(3) . . . . yes
N(1) Ru(1) N(2A) C(2A) -23.2(7) . . . . yes
N(1) Ru(1) N(2A) C(6A) 158(1) . . . . yes
N(1) Ru(1) N(2B) C(2B) 2.7(7) . . . . yes
N(1) Ru(1) N(2B) C(6B) -169.5(9) . . . . yes
N(1) Ru(1) N(2C) C(2C) -2.9(6) . . . . yes
N(1) Ru(1) N(2C) C(6C) 172.6(8) . . . . yes
N(1) C(1A) C(2A) N(2A) 29(1) . . . . yes
N(1) C(1A) C(2A) C(3A) -151(1) . . . . yes
N(1) C(1B) C(2B) N(2B) -37(1) . . . . yes
N(1) C(1B) C(2B) C(3B) 145(1) . . . . yes
N(1) C(1C) C(2C) N(2C) 21(1) . . . . yes
N(1) C(1C) C(2C) C(3C) -160.0(9) . . . . yes
N(2A) Ru(1) O(1B) C(7B) -170.7(8) . . . . yes
N(2A) Ru(1) N(1) C(1A) 37.9(6) . . . . yes
N(2A) Ru(1) N(1) C(1B) 156.9(7) . . . . yes
N(2A) Ru(1) N(1) C(1C) -82.1(6) . . . . yes
N(2A) Ru(1) N(2B) C(2B) -5(1) . . . . yes
N(2A) Ru(1) N(2B) C(6B) -177(1) . . . . yes
N(2A) Ru(1) N(2C) C(2C) 75.1(6) . . . . yes
N(2A) Ru(1) N(2C) C(6C) -109.4(8) . . . . yes
N(2A) C(2A) C(3A) C(4A) 0(1) . . . . yes
N(2A) C(6A) N(3A) C(7A) -156(1) . . . . yes
N(2A) C(6A) C(5A) C(4A) 1(1) . . . . yes
N(2B) Ru(1) O(1B) C(7B) 7.0(8) . . . . yes
N(2B) Ru(1) N(1) C(1A) -140.0(6) . . . . yes
N(2B) Ru(1) N(1) C(1B) -21.0(6) . . . . yes
N(2B) Ru(1) N(1) C(1C) 100.0(6) . . . . yes
N(2B) Ru(1) N(2A) C(2A) -15(1) . . . . yes
N(2B) Ru(1) N(2A) C(6A) 166(1) . . . . yes
N(2B) Ru(1) N(2C) C(2C) -89.0(6) . . . . yes
N(2B) Ru(1) N(2C) C(6C) 86.5(8) . . . . yes
N(2B) C(2B) C(3B) C(4B) -5(1) . . . . yes
N(2B) C(6B) N(3B) C(7B) 6(1) . . . . yes
N(2B) C(6B) C(5B) C(4B) 0(1) . . . . yes
N(2C) Ru(1) O(1B) C(7B) 92.5(8) . . . . yes
N(2C) Ru(1) N(1) C(1A) 133.9(6) . . . . yes
N(2C) Ru(1) N(1) C(1B) -107.1(6) . . . . yes
N(2C) Ru(1) N(1) C(1C) 13.9(6) . . . . yes
N(2C) Ru(1) N(2A) C(2A) -105.0(8) . . . . yes
N(2C) Ru(1) N(2A) C(6A) 76(1) . . . . yes
N(2C) Ru(1) N(2B) C(2B) 85.9(7) . . . . yes
N(2C) Ru(1) N(2B) C(6B) -86.4(9) . . . . yes
N(2C) C(2C) C(3C) C(4C) 3(1) . . . . yes
N(2C) C(6C) C(5C) C(4C) 2(1) . . . . yes
N(3A) C(6A) N(2A) C(2A) 173.9(9) . . . . yes
N(3A) C(6A) C(5A) C(4A) -175(1) . . . . yes
N(3A) C(7A) C(8A) C(9A) -49(1) . . . . yes
N(3A) C(7A) C(8A) C(10A) 71(1) . . . . yes
N(3A) C(7A) C(8A) C(11A) -169(1) . . . . yes
N(3B) C(6B) N(2B) C(2B) 170.7(9) . . . . yes
N(3B) C(6B) C(5B) C(4B) -174(1) . . . . yes
N(3B) C(7B) C(8B) C(9B) 44(1) . . . . yes
N(3B) C(7B) C(8B) C(10B) -71(1) . . . . yes
N(3B) C(7B) C(8B) C(11B) 166(1) . . . . yes
C(1A) N(1) C(1B) C(2B) 150(1) . . . . yes
C(1A) N(1) C(1C) C(2C) -139.4(9) . . . . yes
C(1A) C(2A) N(2A) C(6A) -178.4(10) . . . . yes
C(1A) C(2A) C(3A) C(4A) -178(1) . . . . yes
C(1B) N(1) C(1A) C(2A) -158.6(10) . . . . yes
C(1B) N(1) C(1C) C(2C) 91(1) . . . . yes
C(1B) C(2B) N(2B) C(6B) -169.2(9) . . . . yes
C(1B) C(2B) C(3B) C(4B) 170(1) . . . . yes
C(1C) N(1) C(1A) C(2A) 72(1) . . . . yes
C(1C) N(1) C(1B) C(2B) -82(1) . . . . yes
C(1C) C(2C) N(2C) C(6C) 174.7(8) . . . . yes
C(1C) C(2C) C(3C) C(4C) -175.5(10) . . . . yes
C(2A) N(2A) C(6A) C(5A) -3(1) . . . . yes
C(2A) C(3A) C(4A) C(5A) -2(2) . . . . yes
C(2B) N(2B) C(6B) C(5B) -4(1) . . . . yes
C(2B) C(3B) C(4B) C(5B) 1(1) . . . . yes
C(2C) N(2C) C(6C) C(5C) 1(1) . . . . yes
C(2C) C(3C) C(4C) C(5C) 0(1) . . . . yes
C(3A) C(2A) N(2A) C(6A) 1(1) . . . . yes
C(3A) C(4A) C(5A) C(6A) 1(2) . . . . yes
C(3B) C(2B) N(2B) C(6B) 7(1) . . . . yes
C(3B) C(4B) C(5B) C(6B) 0(1) . . . . yes
C(3C) C(2C) N(2C) C(6C) -3(1) . . . . yes
C(3C) C(4C) C(5C) C(6C) -3(1) . . . . yes
C(5A) C(6A) N(3A) C(7A) 20(1) . . . . yes
C(5B) C(6B) N(3B) C(7B) -178(1) . . . . yes
C(6A) N(3A) C(7A) C(8A) -174(1) . . . . yes
C(6B) N(3B) C(7B) C(8B) -166(1) . . . . yes
C(6B) N(3B) C(7B) C(8B) -166(1) . . . . yes
